data_4087241
loop_
_publ_author_name
'Sabater, Sara'
'Page, Michael J.'
'Mahon, Mary F.'
'Whittlesey, Michael K.'

_publ_section_title
;
 Stoichiometric and Catalytic Reactivity of Ni(6-Mes)(PPh3)2
;
_journal_name_full Organometallics
_journal_paper_doi 10.1021/acs.organomet.7b00129
_journal_year 2017
_chemical_formula_moiety 'C58 H58 N2 Ni P2'
_chemical_formula_sum 'C58 H58 N2 Ni P2'
_chemical_formula_weight 903.71
_chemical_name_systematic
;
 ? 
;
_space_group_crystal_system monoclinic
_space_group_IT_number 14
_space_group_name_Hall '-P 2yn'
_space_group_name_H-M_alt 'P 1 21/n 1'
_symmetry_space_group_name_Hall '-P 2yn'
_symmetry_space_group_name_H-M 'P 1 21/n 1'
_atom_sites_solution_hydrogens geom
_atom_sites_solution_primary direct
_audit_creation_date 2017-01-30
_audit_creation_method
;
Olex2 1.2
(compiled 2017.01.04 svn.r3372 for OlexSys, GUI svn.r5292)
;
_cell_angle_alpha 90
_cell_angle_beta 92.019(3)
_cell_angle_gamma 90
_cell_formula_units_Z 4
_cell_length_a 10.9130(3)
_cell_length_b 20.9287(8)
_cell_length_c 20.6686(9)
_cell_measurement_reflns_used 4704
_cell_measurement_temperature 150.10(10)
_cell_measurement_theta_max 62.2533
_cell_measurement_theta_min 3.0034
_cell_volume 4717.7(3)
_computing_cell_refinement
;
CrysAlisPro, Oxford Diffraction Ltd.,
Version 1.171.33.55 (release 05-01-2010 CrysAlis171 .NET)
(compiled Jan  5 2010,16:28:46)
;
_computing_data_collection
;
CrysAlisPro, Oxford Diffraction Ltd.,
Version 1.171.33.55 (release 05-01-2010 CrysAlis171 .NET)
(compiled Jan  5 2010,16:28:46)
;
_computing_data_reduction
;
CrysAlisPro, Oxford Diffraction Ltd.,
Version 1.171.33.55 (release 05-01-2010 CrysAlis171 .NET)
(compiled Jan  5 2010,16:28:46)
;
_computing_molecular_graphics 'Olex2 (Dolomanov et al., 2009)'
_computing_publication_material 'Olex2 (Dolomanov et al., 2009)'
_computing_structure_refinement 'ShelXL (Sheldrick, 2015)'
_computing_structure_solution 'ShelXS (Sheldrick, 2008)'
_diffrn_ambient_temperature 150.10(10)
_diffrn_measured_fraction_theta_full 1.000
_diffrn_measured_fraction_theta_max 1.000
_diffrn_measurement_device_type 'Xcalibur, Atlas, Gemini ultra'
_diffrn_radiation_type CuK\a
_diffrn_radiation_wavelength 1.54184
_diffrn_reflns_av_R_equivalents 0.1725
_diffrn_reflns_av_unetI/netI 0.1564
_diffrn_reflns_Laue_measured_fraction_full 1.000
_diffrn_reflns_Laue_measured_fraction_max 1.000
_diffrn_reflns_limit_h_max 7
_diffrn_reflns_limit_h_min -12
_diffrn_reflns_limit_k_max 22
_diffrn_reflns_limit_k_min -23
_diffrn_reflns_limit_l_max 22
_diffrn_reflns_limit_l_min -22
_diffrn_reflns_number 20784
_diffrn_reflns_point_group_measured_fraction_full 1.000
_diffrn_reflns_point_group_measured_fraction_max 1.000
_diffrn_reflns_theta_full 58.934
_diffrn_reflns_theta_max 58.934
_diffrn_reflns_theta_min 3.006
_exptl_absorpt_coefficient_mu 1.536
_exptl_absorpt_correction_T_max 1.00000
_exptl_absorpt_correction_T_min 0.21420
_exptl_absorpt_correction_type multi-scan
_exptl_absorpt_process_details
;
CrysAlisPro, Oxford Diffraction Ltd.,
Version 1.171.33.55 (release 05-01-2010 CrysAlis171 .NET)
(compiled Jan  5 2010,16:28:46)
Empirical absorption correction using spherical harmonics,
 implemented in SCALE3 ABSPACK scaling algorithm.
;
_exptl_crystal_colour dark-red
_exptl_crystal_density_diffrn 1.272
_exptl_crystal_density_method 'not measured'
_exptl_crystal_description plate
_exptl_crystal_F_000 1912
_exptl_crystal_size_max 0.16
_exptl_crystal_size_mid 0.09
_exptl_crystal_size_min 0.02
_refine_diff_density_max 0.879
_refine_diff_density_min -0.940
_refine_diff_density_rms 0.112
_refine_ls_extinction_method none
_refine_ls_goodness_of_fit_ref 0.904
_refine_ls_hydrogen_treatment constr
_refine_ls_matrix_type full
_refine_ls_number_parameters 574
_refine_ls_number_reflns 6771
_refine_ls_number_restraints 24
_refine_ls_restrained_S_all 0.905
_refine_ls_R_factor_all 0.1315
_refine_ls_R_factor_gt 0.0790
_refine_ls_shift/su_max 0.000
_refine_ls_shift/su_mean 0.000
_refine_ls_structure_factor_coef Fsqd
_refine_ls_weighting_details 'w=1/[\s^2^(Fo^2^)+(0.1075P)^2^] where P=(Fo^2^+2Fc^2^)/3'
_refine_ls_weighting_scheme calc
_refine_ls_wR_factor_gt 0.1803
_refine_ls_wR_factor_ref 0.2008
_reflns_Friedel_coverage 0.000
_reflns_number_gt 3769
_reflns_number_total 6771
_reflns_threshold_expression 'I > 2\s(I)'
_cod_data_source_file bigcif.cif
_cod_data_source_block p10mkw8
_cod_database_code 4087241
_shelx_shelxl_version_number 2014/7
_shelx_space_group_comment
;
The symmetry employed for this shelxl refinement is uniquely defined
by the following loop, which should always be used as a source of
symmetry information in preference to the above space-group names.
They are only intended as comments.
;
_shelx_estimated_absorpt_t_max 0.970
_shelx_estimated_absorpt_t_min 0.791
_olex2_refinement_description
;
1. Fixed Uiso
 At 1.2 times of:
  All C(H) groups, All C(H,H) groups
 At 1.5 times of:
  All C(H,H,H) groups
2. Uiso/Uaniso restraints and constraints
Uanis(C1) \\sim Ueq, Uanis(C5) \\sim Ueq, Uanis(C29) \\sim Ueq, Uanis(C47)
\\sim Ueq: with sigma of 0.005 and sigma for terminal atoms of 0.005
3.a Secondary CH2 refined with riding coordinates:
 C2(H2A,H2B), C3(H3A,H3B), C4(H4A,H4B)
3.b Aromatic/amide H refined with riding coordinates:
 C7(H7), C9(H9), C16(H16), C18(H18), C24(H24), C25(H25), C26(H26), C27(H27),
 C28(H28), C30(H30), C31(H31), C32(H32), C33(H33), C34(H34), C36(H36), C37(H37),
  C38(H38), C39(H39), C40(H40), C42(H42), C43(H43), C44(H44), C45(H45),
 C46(H46), C48(H48), C49(H49), C50(H50), C51(H51), C52(H52), C54(H54), C55(H55),
  C56(H56), C57(H57), C58(H58)
3.c Idealised Me refined as rotating group:
 C11(H11A,H11B,H11C), C12(H12A,H12B,H12C), C13(H13A,H13B,H13C), C20(H20A,H20B,
 H20C), C21(H21A,H21B,H21C), C22(H22A,H22B,H22C)
;
_olex2_submission_special_instructions 'No special instructions were received'

loop_
_space_group_symop_operation_xyz
'x, y, z'
'-x+1/2, y+1/2, -z+1/2'
'-x, -y, -z'
'x-1/2, -y-1/2, z-1/2'

loop_
_atom_site_label
_atom_site_type_symbol
_atom_site_fract_x
_atom_site_fract_y
_atom_site_fract_z
_atom_site_U_iso_or_equiv
_atom_site_adp_type
_atom_site_occupancy
_atom_site_site_symmetry_order
_atom_site_calc_flag
_atom_site_refinement_flags_posn
_atom_site_refinement_flags_adp
Ni1 Ni 0.24166(7) 0.24047(5) 0.63736(5) 0.0229(3) Uani 1 1 d . .
P1 P 0.37491(11) 0.31551(8) 0.62528(8) 0.0235(4) Uani 1 1 d . .
P2 P 0.18290(11) 0.20784(8) 0.54275(8) 0.0247(4) Uani 1 1 d . .
N1 N 0.2291(3) 0.1525(2) 0.7462(2) 0.0233(11) Uani 1 1 d . .
N2 N 0.0741(4) 0.2264(2) 0.7408(2) 0.0244(12) Uani 1 1 d . .
C1 C 0.1801(4) 0.2039(3) 0.7141(3) 0.0193(13) Uani 1 1 d . U
C2 C 0.1798(5) 0.1188(3) 0.8010(3) 0.0367(17) Uani 1 1 d . .
H2A H 0.2150 0.1365 0.8420 0.044 Uiso 1 1 calc R .
H2B H 0.2014 0.0729 0.7989 0.044 Uiso 1 1 calc R .
C3 C 0.0398(5) 0.1267(3) 0.7987(4) 0.0422(18) Uani 1 1 d . .
H3A H 0.0036 0.1033 0.7611 0.051 Uiso 1 1 calc R .
H3B H 0.0054 0.1088 0.8385 0.051 Uiso 1 1 calc R .
C4 C 0.0089(5) 0.1969(3) 0.7932(4) 0.0392(18) Uani 1 1 d . .
H4A H -0.0806 0.2019 0.7852 0.047 Uiso 1 1 calc R .
H4B H 0.0314 0.2186 0.8345 0.047 Uiso 1 1 calc R .
C5 C 0.3538(4) 0.1325(3) 0.7320(3) 0.0237(14) Uani 1 1 d . U
C6 C 0.3731(5) 0.0764(3) 0.6995(3) 0.0260(14) Uani 1 1 d . .
C7 C 0.4964(5) 0.0582(3) 0.6902(3) 0.0324(16) Uani 1 1 d . .
H7 H 0.5120 0.0196 0.6677 0.039 Uiso 1 1 calc R .
C8 C 0.5937(5) 0.0943(3) 0.7126(3) 0.0309(15) Uani 1 1 d . .
C9 C 0.5699(5) 0.1491(3) 0.7476(3) 0.0308(16) Uani 1 1 d . .
H9 H 0.6367 0.1737 0.7646 0.037 Uiso 1 1 calc R .
C10 C 0.4503(5) 0.1692(3) 0.7587(3) 0.0273(15) Uani 1 1 d . .
C11 C 0.2710(5) 0.0339(3) 0.6762(4) 0.0401(18) Uani 1 1 d . .
H11A H 0.1934 0.0574 0.6768 0.060 Uiso 1 1 calc GR .
H11B H 0.2666 -0.0034 0.7047 0.060 Uiso 1 1 calc GR .
H11C H 0.2859 0.0198 0.6320 0.060 Uiso 1 1 calc GR .
C12 C 0.7238(5) 0.0724(4) 0.7026(4) 0.049(2) Uani 1 1 d . .
H12A H 0.7266 0.0256 0.7025 0.073 Uiso 1 1 calc GR .
H12B H 0.7776 0.0888 0.7377 0.073 Uiso 1 1 calc GR .
H12C H 0.7513 0.0886 0.6610 0.073 Uiso 1 1 calc GR .
C13 C 0.4275(5) 0.2266(3) 0.8000(3) 0.0339(16) Uani 1 1 d . .
H13A H 0.3934 0.2611 0.7729 0.051 Uiso 1 1 calc GR .
H13B H 0.5049 0.2406 0.8208 0.051 Uiso 1 1 calc GR .
H13C H 0.3693 0.2154 0.8332 0.051 Uiso 1 1 calc GR .
C14 C 0.0226(4) 0.2851(3) 0.7164(3) 0.0269(15) Uani 1 1 d . .
C15 C -0.0731(5) 0.2836(3) 0.6694(3) 0.0306(16) Uani 1 1 d . .
C16 C -0.1235(5) 0.3408(3) 0.6482(3) 0.0352(17) Uani 1 1 d . .
H16 H -0.1849 0.3403 0.6144 0.042 Uiso 1 1 calc R .
C17 C -0.0871(6) 0.3990(4) 0.6747(4) 0.0416(18) Uani 1 1 d . .
C18 C 0.0065(5) 0.3989(4) 0.7220(4) 0.0420(18) Uani 1 1 d . .
H18 H 0.0338 0.4385 0.7398 0.050 Uiso 1 1 calc R .
C19 C 0.0609(5) 0.3433(3) 0.7439(3) 0.0312(16) Uani 1 1 d . .
C20 C -0.1268(5) 0.2213(3) 0.6466(4) 0.0425(18) Uani 1 1 d . .
H20A H -0.2029 0.2131 0.6691 0.064 Uiso 1 1 calc GR .
H20B H -0.0682 0.1868 0.6560 0.064 Uiso 1 1 calc GR .
H20C H -0.1446 0.2234 0.5999 0.064 Uiso 1 1 calc GR .
C21 C -0.1495(7) 0.4608(4) 0.6541(4) 0.059(2) Uani 1 1 d . .
H21A H -0.1415 0.4669 0.6074 0.088 Uiso 1 1 calc GR .
H21B H -0.1107 0.4966 0.6774 0.088 Uiso 1 1 calc GR .
H21C H -0.2365 0.4588 0.6641 0.088 Uiso 1 1 calc GR .
C22 C 0.1575(5) 0.3436(4) 0.7976(4) 0.048(2) Uani 1 1 d . .
H22A H 0.2319 0.3229 0.7827 0.072 Uiso 1 1 calc GR .
H22B H 0.1273 0.3202 0.8350 0.072 Uiso 1 1 calc GR .
H22C H 0.1761 0.3877 0.8102 0.072 Uiso 1 1 calc GR .
C23 C 0.4737(4) 0.3487(3) 0.6921(3) 0.0251(14) Uani 1 1 d . .
C24 C 0.4275(5) 0.3963(3) 0.7309(3) 0.0318(16) Uani 1 1 d . .
H24 H 0.3480 0.4129 0.7210 0.038 Uiso 1 1 calc R .
C25 C 0.4942(5) 0.4204(3) 0.7840(4) 0.0411(18) Uani 1 1 d . .
H25 H 0.4606 0.4533 0.8096 0.049 Uiso 1 1 calc R .
C26 C 0.6100(5) 0.3964(3) 0.7997(3) 0.0348(16) Uani 1 1 d . .
H26 H 0.6553 0.4117 0.8366 0.042 Uiso 1 1 calc R .
C27 C 0.6571(5) 0.3509(3) 0.7616(3) 0.0363(17) Uani 1 1 d . .
H27 H 0.7371 0.3350 0.7716 0.044 Uiso 1 1 calc R .
C28 C 0.5912(5) 0.3264(3) 0.7074(3) 0.0288(15) Uani 1 1 d . .
H28 H 0.6269 0.2946 0.6813 0.035 Uiso 1 1 calc R .
C29 C 0.4942(5) 0.2933(3) 0.5673(3) 0.0273(14) Uani 1 1 d . U
C30 C 0.5494(5) 0.2340(3) 0.5763(3) 0.0363(17) Uani 1 1 d . .
H30 H 0.5277 0.2082 0.6120 0.044 Uiso 1 1 calc R .
C31 C 0.6357(5) 0.2119(4) 0.5341(4) 0.0437(19) Uani 1 1 d . .
H31 H 0.6718 0.1709 0.5403 0.052 Uiso 1 1 calc R .
C32 C 0.6687(5) 0.2497(4) 0.4832(4) 0.047(2) Uani 1 1 d . .
H32 H 0.7293 0.2354 0.4546 0.057 Uiso 1 1 calc R .
C33 C 0.6144(5) 0.3073(4) 0.4739(3) 0.046(2) Uani 1 1 d . .
H33 H 0.6370 0.3330 0.4384 0.056 Uiso 1 1 calc R .
C34 C 0.5273(5) 0.3295(3) 0.5149(3) 0.0360(17) Uani 1 1 d . .
H34 H 0.4899 0.3699 0.5072 0.043 Uiso 1 1 calc R .
C35 C 0.3154(5) 0.3921(3) 0.5940(3) 0.0301(15) Uani 1 1 d . .
C36 C 0.1895(5) 0.3989(3) 0.5832(3) 0.0324(16) Uani 1 1 d . .
H36 H 0.1362 0.3644 0.5923 0.039 Uiso 1 1 calc R .
C37 C 0.1415(6) 0.4560(4) 0.5590(4) 0.0454(19) Uani 1 1 d . .
H37 H 0.0553 0.4603 0.5521 0.054 Uiso 1 1 calc R .
C38 C 0.2162(8) 0.5059(4) 0.5452(4) 0.060(2) Uani 1 1 d . .
H38 H 0.1828 0.5445 0.5279 0.072 Uiso 1 1 calc R .
C39 C 0.3428(7) 0.5000(4) 0.5568(4) 0.055(2) Uani 1 1 d . .
H39 H 0.3957 0.5344 0.5468 0.066 Uiso 1 1 calc R .
C40 C 0.3907(6) 0.4448(4) 0.5826(4) 0.0435(18) Uani 1 1 d . .
H40 H 0.4761 0.4422 0.5928 0.052 Uiso 1 1 calc R .
C41 C 0.0561(4) 0.1490(3) 0.5280(3) 0.0297(16) Uani 1 1 d . .
C42 C 0.0287(5) 0.1071(3) 0.5763(3) 0.0301(15) Uani 1 1 d . .
H42 H 0.0719 0.1102 0.6169 0.036 Uiso 1 1 calc R .
C43 C -0.0593(5) 0.0607(3) 0.5677(4) 0.0415(18) Uani 1 1 d . .
H43 H -0.0755 0.0320 0.6020 0.050 Uiso 1 1 calc R .
C44 C -0.1240(5) 0.0558(3) 0.5098(4) 0.045(2) Uani 1 1 d . .
H44 H -0.1867 0.0246 0.5044 0.054 Uiso 1 1 calc R .
C45 C -0.0981(5) 0.0958(4) 0.4600(4) 0.0424(19) Uani 1 1 d . .
H45 H -0.1421 0.0920 0.4197 0.051 Uiso 1 1 calc R .
C46 C -0.0084(5) 0.1418(3) 0.4679(3) 0.0350(16) Uani 1 1 d . .
H46 H 0.0102 0.1690 0.4328 0.042 Uiso 1 1 calc R .
C47 C 0.1330(5) 0.2714(3) 0.4876(3) 0.0249(14) Uani 1 1 d . U
C48 C 0.2133(5) 0.3078(3) 0.4529(3) 0.0361(17) Uani 1 1 d . .
H48 H 0.2978 0.2966 0.4541 0.043 Uiso 1 1 calc R .
C49 C 0.1746(6) 0.3601(4) 0.4163(4) 0.0474(19) Uani 1 1 d . .
H49 H 0.2315 0.3829 0.3912 0.057 Uiso 1 1 calc R .
C50 C 0.0522(6) 0.3793(3) 0.4164(4) 0.0445(19) Uani 1 1 d . .
H50 H 0.0250 0.4158 0.3926 0.053 Uiso 1 1 calc R .
C51 C -0.0288(6) 0.3439(3) 0.4520(4) 0.0405(18) Uani 1 1 d . .
H51 H -0.1129 0.3556 0.4518 0.049 Uiso 1 1 calc R .
C52 C 0.0109(5) 0.2921(3) 0.4874(3) 0.0295(15) Uani 1 1 d . .
H52 H -0.0460 0.2696 0.5126 0.035 Uiso 1 1 calc R .
C53 C 0.2978(5) 0.1628(3) 0.4971(3) 0.0293(15) Uani 1 1 d . .
C54 C 0.3730(5) 0.1225(3) 0.5340(3) 0.0312(15) Uani 1 1 d . .
H54 H 0.3662 0.1212 0.5797 0.037 Uiso 1 1 calc R .
C55 C 0.4583(5) 0.0841(3) 0.5044(4) 0.0395(17) Uani 1 1 d . .
H55 H 0.5080 0.0559 0.5301 0.047 Uiso 1 1 calc R .
C56 C 0.4717(5) 0.0862(3) 0.4390(4) 0.0406(18) Uani 1 1 d . .
H56 H 0.5319 0.0607 0.4192 0.049 Uiso 1 1 calc R .
C57 C 0.3965(5) 0.1260(4) 0.4019(3) 0.0407(18) Uani 1 1 d . .
H57 H 0.4044 0.1273 0.3563 0.049 Uiso 1 1 calc R .
C58 C 0.3098(5) 0.1641(3) 0.4305(4) 0.0390(17) Uani 1 1 d . .
H58 H 0.2585 0.1911 0.4045 0.047 Uiso 1 1 calc R .

loop_
_atom_site_aniso_label
_atom_site_aniso_U_11
_atom_site_aniso_U_22
_atom_site_aniso_U_33
_atom_site_aniso_U_23
_atom_site_aniso_U_13
_atom_site_aniso_U_12
Ni1 0.0139(4) 0.0290(7) 0.0250(6) 0.0008(5) -0.0080(4) 0.0008(4)
P1 0.0141(6) 0.0287(10) 0.0269(9) 0.0026(7) -0.0078(6) 0.0003(6)
P2 0.0164(6) 0.0294(10) 0.0276(9) 0.0006(7) -0.0077(6) 0.0013(6)
N1 0.014(2) 0.028(3) 0.028(3) 0.002(2) -0.0040(19) 0.0011(19)
N2 0.017(2) 0.030(3) 0.025(3) 0.000(2) -0.0052(19) 0.002(2)
C1 0.018(2) 0.014(3) 0.025(3) 0.001(2) -0.013(2) -0.003(2)
C2 0.020(3) 0.048(5) 0.041(4) 0.012(4) -0.005(3) -0.001(3)
C3 0.025(3) 0.054(5) 0.047(5) 0.013(4) 0.001(3) 0.000(3)
C4 0.019(3) 0.054(5) 0.044(5) 0.011(4) 0.000(3) 0.003(3)
C5 0.020(2) 0.022(3) 0.029(3) 0.008(3) -0.006(2) 0.001(2)
C6 0.026(3) 0.024(4) 0.027(4) 0.008(3) -0.009(2) 0.007(2)
C7 0.032(3) 0.032(4) 0.033(4) 0.001(3) -0.006(3) 0.008(3)
C8 0.025(3) 0.034(4) 0.034(4) 0.005(3) -0.003(3) 0.002(3)
C9 0.015(3) 0.039(4) 0.037(4) 0.004(3) -0.007(3) -0.003(2)
C10 0.023(3) 0.030(4) 0.028(4) 0.000(3) -0.009(2) 0.000(3)
C11 0.032(3) 0.034(4) 0.053(5) 0.002(4) -0.015(3) -0.002(3)
C12 0.028(3) 0.049(5) 0.070(6) 0.001(4) 0.007(3) 0.005(3)
C13 0.028(3) 0.038(4) 0.035(4) -0.001(3) -0.013(3) -0.003(3)
C14 0.015(3) 0.043(4) 0.022(3) -0.002(3) -0.002(2) 0.001(3)
C15 0.016(3) 0.041(4) 0.035(4) 0.007(3) -0.004(3) 0.007(3)
C16 0.026(3) 0.047(5) 0.033(4) 0.004(4) -0.005(3) 0.009(3)
C17 0.037(3) 0.051(5) 0.038(4) 0.008(4) 0.010(3) 0.014(3)
C18 0.032(3) 0.044(5) 0.050(5) 0.003(4) 0.006(3) 0.000(3)
C19 0.022(3) 0.043(5) 0.028(4) -0.001(3) -0.003(3) 0.005(3)
C20 0.021(3) 0.058(5) 0.047(5) -0.001(4) -0.014(3) 0.003(3)
C21 0.062(5) 0.048(5) 0.067(6) 0.021(4) 0.011(4) 0.020(4)
C22 0.031(3) 0.055(5) 0.057(5) -0.018(4) -0.007(3) -0.008(3)
C23 0.019(3) 0.025(4) 0.030(4) 0.007(3) -0.010(2) 0.000(2)
C24 0.026(3) 0.032(4) 0.037(4) -0.007(3) -0.009(3) 0.005(3)
C25 0.040(4) 0.042(5) 0.041(4) -0.013(4) -0.008(3) 0.004(3)
C26 0.029(3) 0.037(4) 0.037(4) -0.007(3) -0.015(3) -0.003(3)
C27 0.017(3) 0.051(5) 0.040(4) -0.010(4) -0.011(3) 0.002(3)
C28 0.021(3) 0.027(4) 0.038(4) -0.008(3) -0.012(3) 0.000(2)
C29 0.015(2) 0.037(3) 0.029(3) -0.004(3) -0.011(2) -0.002(2)
C30 0.017(3) 0.052(5) 0.040(4) -0.010(3) -0.014(3) 0.001(3)
C31 0.022(3) 0.052(5) 0.056(5) -0.019(4) -0.015(3) 0.007(3)
C32 0.017(3) 0.079(6) 0.046(5) -0.025(4) -0.005(3) -0.005(3)
C33 0.027(3) 0.085(6) 0.028(4) 0.005(4) -0.002(3) -0.006(4)
C34 0.020(3) 0.047(5) 0.040(4) 0.003(4) -0.011(3) -0.003(3)
C35 0.018(3) 0.042(4) 0.030(4) 0.000(3) -0.009(2) 0.003(3)
C36 0.026(3) 0.047(5) 0.024(4) -0.011(3) -0.010(3) 0.005(3)
C37 0.046(4) 0.047(5) 0.042(5) 0.000(4) -0.015(3) 0.024(4)
C38 0.082(6) 0.049(6) 0.048(5) 0.004(4) -0.011(4) 0.033(5)
C39 0.077(5) 0.047(5) 0.040(5) 0.009(4) -0.005(4) 0.002(4)
C40 0.033(3) 0.059(5) 0.038(4) -0.005(4) -0.008(3) 0.003(3)
C41 0.014(3) 0.045(4) 0.030(4) -0.001(3) -0.006(2) 0.007(3)
C42 0.022(3) 0.035(4) 0.033(4) -0.001(3) -0.002(3) 0.007(3)
C43 0.025(3) 0.042(5) 0.058(5) -0.002(4) 0.004(3) 0.003(3)
C44 0.023(3) 0.036(5) 0.077(6) -0.014(4) 0.002(3) -0.004(3)
C45 0.023(3) 0.055(5) 0.048(5) -0.019(4) -0.011(3) -0.002(3)
C46 0.028(3) 0.045(5) 0.032(4) -0.007(3) -0.008(3) -0.004(3)
C47 0.020(2) 0.033(3) 0.021(3) -0.008(2) -0.006(2) -0.002(2)
C48 0.034(3) 0.033(4) 0.040(4) 0.000(3) -0.018(3) -0.001(3)
C49 0.048(4) 0.055(5) 0.038(5) 0.001(4) -0.011(3) -0.010(4)
C50 0.059(4) 0.031(5) 0.041(5) -0.004(4) -0.030(4) 0.010(3)
C51 0.040(4) 0.039(5) 0.041(5) -0.008(4) -0.016(3) 0.006(3)
C52 0.028(3) 0.027(4) 0.032(4) -0.005(3) -0.014(3) 0.006(3)
C53 0.019(3) 0.038(4) 0.030(4) -0.007(3) -0.005(2) -0.004(3)
C54 0.030(3) 0.024(4) 0.039(4) 0.004(3) -0.004(3) 0.005(3)
C55 0.038(3) 0.030(4) 0.050(5) -0.002(4) -0.005(3) 0.014(3)
C56 0.027(3) 0.043(5) 0.051(5) -0.021(4) -0.002(3) 0.003(3)
C57 0.027(3) 0.063(5) 0.032(4) -0.007(4) -0.002(3) 0.003(3)
C58 0.023(3) 0.053(5) 0.040(4) -0.006(4) -0.011(3) 0.003(3)

loop_
_atom_type_symbol
_atom_type_description
_atom_type_scat_dispersion_real
_atom_type_scat_dispersion_imag
_atom_type_scat_source
C C 0.0181 0.0091 'International Tables Vol C Tables 4.2.6.8 and 6.1.1.4'
H H 0.0000 0.0000 'International Tables Vol C Tables 4.2.6.8 and 6.1.1.4'
N N 0.0311 0.0180 'International Tables Vol C Tables 4.2.6.8 and 6.1.1.4'
Ni Ni -3.0029 0.5091 'International Tables Vol C Tables 4.2.6.8 and 6.1.1.4'
P P 0.2955 0.4335 'International Tables Vol C Tables 4.2.6.8 and 6.1.1.4'

loop_
_geom_angle_atom_site_label_1
_geom_angle_atom_site_label_2
_geom_angle_atom_site_label_3
_geom_angle
P2 Ni1 P1 107.85(7)
C1 Ni1 P1 130.30(16)
C1 Ni1 P2 121.85(16)
C23 P1 Ni1 124.2(2)
C23 P1 C29 99.9(2)
C29 P1 Ni1 112.4(2)
C35 P1 Ni1 116.33(18)
C35 P1 C23 97.1(3)
C35 P1 C29 103.8(3)
C41 P2 Ni1 123.6(2)
C47 P2 Ni1 114.2(2)
C47 P2 C41 100.1(3)
C47 P2 C53 104.2(3)
C53 P2 Ni1 116.09(18)
C53 P2 C41 95.3(3)
C1 N1 C2 127.7(5)
C1 N1 C5 118.7(5)
C2 N1 C5 112.9(4)
C1 N2 C4 126.2(5)
C1 N2 C14 118.4(5)
C14 N2 C4 115.4(4)
N1 C1 Ni1 125.3(4)
N1 C1 N2 113.3(5)
N2 C1 Ni1 121.3(4)
N1 C2 H2A 110.0
N1 C2 H2B 110.0
N1 C2 C3 108.6(5)
H2A C2 H2B 108.3
C3 C2 H2A 110.0
C3 C2 H2B 110.0
C2 C3 H3A 109.9
C2 C3 H3B 109.9
H3A C3 H3B 108.3
C4 C3 C2 109.1(5)
C4 C3 H3A 109.9
C4 C3 H3B 109.9
N2 C4 C3 110.8(5)
N2 C4 H4A 109.5
N2 C4 H4B 109.5
C3 C4 H4A 109.5
C3 C4 H4B 109.5
H4A C4 H4B 108.1
C6 C5 N1 120.2(5)
C6 C5 C10 122.4(5)
C10 C5 N1 117.1(5)
C5 C6 C7 117.4(5)
C5 C6 C11 122.8(5)
C7 C6 C11 119.8(6)
C6 C7 H7 118.9
C8 C7 C6 122.2(6)
C8 C7 H7 118.9
C7 C8 C9 118.3(5)
C7 C8 C12 120.4(6)
C9 C8 C12 121.1(5)
C8 C9 H9 119.0
C8 C9 C10 121.9(5)
C10 C9 H9 119.0
C5 C10 C13 121.7(5)
C9 C10 C5 117.6(6)
C9 C10 C13 120.6(5)
C6 C11 H11A 109.5
C6 C11 H11B 109.5
C6 C11 H11C 109.5
H11A C11 H11B 109.5
H11A C11 H11C 109.5
H11B C11 H11C 109.5
C8 C12 H12A 109.5
C8 C12 H12B 109.5
C8 C12 H12C 109.5
H12A C12 H12B 109.5
H12A C12 H12C 109.5
H12B C12 H12C 109.5
C10 C13 H13A 109.5
C10 C13 H13B 109.5
C10 C13 H13C 109.5
H13A C13 H13B 109.5
H13A C13 H13C 109.5
H13B C13 H13C 109.5
C15 C14 N2 119.8(6)
C19 C14 N2 119.6(5)
C19 C14 C15 120.3(6)
C14 C15 C20 120.8(6)
C16 C15 C14 118.6(6)
C16 C15 C20 120.4(5)
C15 C16 H16 119.0
C15 C16 C17 122.0(6)
C17 C16 H16 119.0
C16 C17 C18 118.1(6)
C16 C17 C21 121.2(6)
C18 C17 C21 120.6(7)
C17 C18 H18 119.0
C19 C18 C17 122.0(7)
C19 C18 H18 119.0
C14 C19 C22 119.6(6)
C18 C19 C14 118.9(6)
C18 C19 C22 121.5(6)
C15 C20 H20A 109.5
C15 C20 H20B 109.5
C15 C20 H20C 109.5
H20A C20 H20B 109.5
H20A C20 H20C 109.5
H20B C20 H20C 109.5
C17 C21 H21A 109.5
C17 C21 H21B 109.5
C17 C21 H21C 109.5
H21A C21 H21B 109.5
H21A C21 H21C 109.5
H21B C21 H21C 109.5
C19 C22 H22A 109.5
C19 C22 H22B 109.5
C19 C22 H22C 109.5
H22A C22 H22B 109.5
H22A C22 H22C 109.5
H22B C22 H22C 109.5
C24 C23 P1 119.1(4)
C24 C23 C28 117.4(5)
C28 C23 P1 123.4(5)
C23 C24 H24 119.1
C23 C24 C25 121.8(5)
C25 C24 H24 119.1
C24 C25 H25 120.0
C26 C25 C24 120.0(6)
C26 C25 H25 120.0
C25 C26 H26 120.6
C27 C26 C25 118.8(6)
C27 C26 H26 120.6
C26 C27 H27 119.1
C26 C27 C28 121.8(5)
C28 C27 H27 119.1
C23 C28 C27 120.1(6)
C23 C28 H28 119.9
C27 C28 H28 119.9
C30 C29 P1 116.6(5)
C34 C29 P1 125.2(5)
C34 C29 C30 118.2(6)
C29 C30 H30 119.5
C31 C30 C29 121.0(7)
C31 C30 H30 119.5
C30 C31 H31 120.3
C32 C31 C30 119.5(7)
C32 C31 H31 120.3
C31 C32 H32 120.1
C33 C32 C31 119.7(7)
C33 C32 H32 120.1
C32 C33 H33 119.3
C32 C33 C34 121.4(7)
C34 C33 H33 119.3
C29 C34 H34 119.9
C33 C34 C29 120.2(7)
C33 C34 H34 119.9
C36 C35 P1 118.7(5)
C36 C35 C40 118.2(6)
C40 C35 P1 123.0(4)
C35 C36 H36 119.9
C37 C36 C35 120.2(6)
C37 C36 H36 119.9
C36 C37 H37 119.6
C38 C37 C36 120.9(6)
C38 C37 H37 119.6
C37 C38 H38 120.3
C37 C38 C39 119.4(7)
C39 C38 H38 120.3
C38 C39 H39 119.9
C40 C39 C38 120.2(8)
C40 C39 H39 119.9
C35 C40 H40 119.6
C39 C40 C35 120.9(6)
C39 C40 H40 119.6
C42 C41 P2 118.8(4)
C42 C41 C46 117.3(6)
C46 C41 P2 123.8(5)
C41 C42 H42 119.1
C41 C42 C43 121.9(6)
C43 C42 H42 119.1
C42 C43 H43 120.0
C44 C43 C42 120.1(7)
C44 C43 H43 120.0
C43 C44 H44 120.0
C45 C44 C43 120.0(6)
C45 C44 H44 120.0
C44 C45 H45 119.9
C44 C45 C46 120.2(7)
C46 C45 H45 119.9
C41 C46 H46 119.7
C45 C46 C41 120.6(7)
C45 C46 H46 119.7
C48 C47 P2 123.1(4)
C48 C47 C52 116.7(6)
C52 C47 P2 119.4(5)
C47 C48 H48 118.9
C47 C48 C49 122.1(6)
C49 C48 H48 118.9
C48 C49 H49 120.1
C48 C49 C50 119.9(7)
C50 C49 H49 120.1
C49 C50 H50 120.8
C51 C50 C49 118.4(6)
C51 C50 H50 120.8
C50 C51 H51 119.6
C52 C51 C50 120.8(6)
C52 C51 H51 119.6
C47 C52 H52 119.0
C51 C52 C47 122.0(6)
C51 C52 H52 119.0
C54 C53 P2 115.3(5)
C58 C53 P2 125.8(5)
C58 C53 C54 118.9(6)
C53 C54 H54 119.9
C53 C54 C55 120.2(7)
C55 C54 H54 119.9
C54 C55 H55 119.5
C56 C55 C54 120.9(6)
C56 C55 H55 119.5
C55 C56 H56 120.4
C55 C56 C57 119.2(6)
C57 C56 H56 120.4
C56 C57 H57 119.7
C56 C57 C58 120.7(7)
C58 C57 H57 119.7
C53 C58 H58 119.9
C57 C58 C53 120.2(6)
C57 C58 H58 119.9

loop_
_geom_bond_atom_site_label_1
_geom_bond_atom_site_label_2
_geom_bond_distance
Ni1 P1 2.1607(17)
Ni1 P2 2.1477(18)
Ni1 C1 1.905(6)
P1 C23 1.856(6)
P1 C29 1.860(6)
P1 C35 1.838(6)
P2 C41 1.870(6)
P2 C47 1.823(6)
P2 C53 1.854(6)
N1 C1 1.363(7)
N1 C2 1.454(8)
N1 C5 1.463(7)
N2 C1 1.381(7)
N2 C4 1.457(8)
N2 C14 1.434(8)
C2 H2A 0.9900
C2 H2B 0.9900
C2 C3 1.536(8)
C3 H3A 0.9900
C3 H3B 0.9900
C3 C4 1.510(9)
C4 H4A 0.9900
C4 H4B 0.9900
C5 C6 1.372(8)
C5 C10 1.401(8)
C6 C7 1.417(8)
C6 C11 1.492(8)
C7 H7 0.9500
C7 C8 1.371(8)
C8 C9 1.386(9)
C8 C12 1.512(8)
C9 H9 0.9500
C9 C10 1.397(8)
C10 C13 1.499(9)
C11 H11A 0.9800
C11 H11B 0.9800
C11 H11C 0.9800
C12 H12A 0.9800
C12 H12B 0.9800
C12 H12C 0.9800
C13 H13A 0.9800
C13 H13B 0.9800
C13 H13C 0.9800
C14 C15 1.401(8)
C14 C19 1.401(9)
C15 C16 1.383(9)
C15 C20 1.498(9)
C16 H16 0.9500
C16 C17 1.386(10)
C17 C18 1.389(9)
C17 C21 1.516(9)
C18 H18 0.9500
C18 C19 1.377(9)
C19 C22 1.504(9)
C20 H20A 0.9800
C20 H20B 0.9800
C20 H20C 0.9800
C21 H21A 0.9800
C21 H21B 0.9800
C21 H21C 0.9800
C22 H22A 0.9800
C22 H22B 0.9800
C22 H22C 0.9800
C23 C24 1.385(9)
C23 C28 1.391(7)
C24 H24 0.9500
C24 C25 1.390(9)
C25 H25 0.9500
C25 C26 1.387(8)
C26 H26 0.9500
C26 C27 1.349(9)
C27 H27 0.9500
C27 C28 1.405(8)
C28 H28 0.9500
C29 C30 1.388(9)
C29 C34 1.381(9)
C30 H30 0.9500
C30 C31 1.386(10)
C31 H31 0.9500
C31 C32 1.375(11)
C32 H32 0.9500
C32 C33 1.356(10)
C33 H33 0.9500
C33 C34 1.376(10)
C34 H34 0.9500
C35 C36 1.392(7)
C35 C40 1.400(9)
C36 H36 0.9500
C36 C37 1.391(9)
C37 H37 0.9500
C37 C38 1.362(11)
C38 H38 0.9500
C38 C39 1.399(11)
C39 H39 0.9500
C39 C40 1.368(10)
C40 H40 0.9500
C41 C42 1.370(9)
C41 C46 1.413(8)
C42 H42 0.9500
C42 C43 1.373(9)
C43 H43 0.9500
C43 C44 1.372(10)
C44 H44 0.9500
C44 C45 1.364(10)
C45 H45 0.9500
C45 C46 1.379(9)
C46 H46 0.9500
C47 C48 1.382(9)
C47 C52 1.400(8)
C48 H48 0.9500
C48 C49 1.389(9)
C49 H49 0.9500
C49 C50 1.396(10)
C50 H50 0.9500
C50 C51 1.385(10)
C51 H51 0.9500
C51 C52 1.369(9)
C52 H52 0.9500
C53 C54 1.387(8)
C53 C58 1.387(9)
C54 H54 0.9500
C54 C55 1.388(9)
C55 H55 0.9500
C55 C56 1.367(10)
C56 H56 0.9500
C56 C57 1.383(9)
C57 H57 0.9500
C57 C58 1.384(9)
C58 H58 0.9500

loop_
_geom_torsion_atom_site_label_1
_geom_torsion_atom_site_label_2
_geom_torsion_atom_site_label_3
_geom_torsion_atom_site_label_4
_geom_torsion
Ni1 P1 C23 C24 -83.8(5)
Ni1 P1 C23 C28 93.3(5)
Ni1 P1 C29 C30 -48.8(4)
Ni1 P1 C29 C34 128.1(5)
Ni1 P1 C35 C36 3.4(6)
Ni1 P1 C35 C40 -178.9(5)
Ni1 P2 C41 C42 -25.0(6)
Ni1 P2 C41 C46 159.7(4)
Ni1 P2 C47 C48 82.4(5)
Ni1 P2 C47 C52 -86.8(5)
Ni1 P2 C53 C54 37.1(5)
Ni1 P2 C53 C58 -146.0(5)
P1 C23 C24 C25 176.1(5)
P1 C23 C28 C27 -175.5(5)
P1 C29 C30 C31 177.3(4)
P1 C29 C34 C33 -178.0(4)
P1 C35 C36 C37 -179.5(5)
P1 C35 C40 C39 177.4(6)
P2 C41 C42 C43 -176.9(4)
P2 C41 C46 C45 177.7(5)
P2 C47 C48 C49 -173.3(5)
P2 C47 C52 C51 173.2(5)
P2 C53 C54 C55 176.8(5)
P2 C53 C58 C57 -177.3(5)
N1 C2 C3 C4 -52.4(8)
N1 C5 C6 C7 -176.8(5)
N1 C5 C6 C11 1.1(9)
N1 C5 C10 C9 177.5(5)
N1 C5 C10 C13 -0.1(9)
N2 C14 C15 C16 178.1(5)
N2 C14 C15 C20 3.1(8)
N2 C14 C19 C18 -177.0(5)
N2 C14 C19 C22 1.4(8)
C1 N1 C2 C3 26.9(9)
C1 N1 C5 C6 -110.0(6)
C1 N1 C5 C10 76.5(7)
C1 N2 C4 C3 -22.0(8)
C1 N2 C14 C15 97.1(6)
C1 N2 C14 C19 -88.7(6)
C2 N1 C1 Ni1 -173.5(5)
C2 N1 C1 N2 3.3(8)
C2 N1 C5 C6 78.2(7)
C2 N1 C5 C10 -95.3(6)
C2 C3 C4 N2 50.7(7)
C4 N2 C1 Ni1 170.5(5)
C4 N2 C1 N1 -6.4(8)
C4 N2 C14 C15 -84.2(7)
C4 N2 C14 C19 90.1(6)
C5 N1 C1 Ni1 16.1(7)
C5 N1 C1 N2 -167.1(5)
C5 N1 C2 C3 -162.3(5)
C5 C6 C7 C8 0.3(9)
C6 C5 C10 C9 4.2(9)
C6 C5 C10 C13 -173.4(6)
C6 C7 C8 C9 2.5(10)
C6 C7 C8 C12 179.0(6)
C7 C8 C9 C10 -2.0(10)
C8 C9 C10 C5 -1.2(9)
C8 C9 C10 C13 176.4(6)
C10 C5 C6 C7 -3.8(9)
C10 C5 C6 C11 174.2(6)
C11 C6 C7 C8 -177.7(6)
C12 C8 C9 C10 -178.4(6)
C14 N2 C1 Ni1 -10.9(6)
C14 N2 C1 N1 172.2(4)
C14 N2 C4 C3 159.4(5)
C14 C15 C16 C17 -3.9(9)
C15 C14 C19 C18 -2.8(9)
C15 C14 C19 C22 175.6(6)
C15 C16 C17 C18 2.8(10)
C15 C16 C17 C21 -175.7(6)
C16 C17 C18 C19 -1.7(10)
C17 C18 C19 C14 1.7(10)
C17 C18 C19 C22 -176.7(6)
C19 C14 C15 C16 3.8(9)
C19 C14 C15 C20 -171.2(6)
C20 C15 C16 C17 171.1(6)
C21 C17 C18 C19 176.9(6)
C23 P1 C29 C30 84.8(4)
C23 P1 C29 C34 -98.3(5)
C23 P1 C35 C36 -130.5(5)
C23 P1 C35 C40 47.2(6)
C23 C24 C25 C26 -0.6(10)
C24 C23 C28 C27 1.6(9)
C24 C25 C26 C27 1.8(10)
C25 C26 C27 C28 -1.3(11)
C26 C27 C28 C23 -0.4(10)
C28 C23 C24 C25 -1.1(10)
C29 P1 C23 C24 150.3(5)
C29 P1 C23 C28 -32.7(6)
C29 P1 C35 C36 127.4(5)
C29 P1 C35 C40 -54.9(6)
C29 C30 C31 C32 1.1(9)
C30 C29 C34 C33 -1.1(8)
C30 C31 C32 C33 -1.6(9)
C31 C32 C33 C34 0.7(9)
C32 C33 C34 C29 0.7(9)
C34 C29 C30 C31 0.2(8)
C35 P1 C23 C24 44.9(6)
C35 P1 C23 C28 -138.0(5)
C35 P1 C29 C30 -175.3(4)
C35 P1 C29 C34 1.6(6)
C35 C36 C37 C38 0.4(11)
C36 C35 C40 C39 -4.9(10)
C36 C37 C38 C39 -1.4(12)
C37 C38 C39 C40 -0.8(12)
C38 C39 C40 C35 4.0(11)
C40 C35 C36 C37 2.7(9)
C41 P2 C47 C48 -143.4(5)
C41 P2 C47 C52 47.3(5)
C41 P2 C53 C54 -94.5(5)
C41 P2 C53 C58 82.3(6)
C41 C42 C43 C44 -0.9(9)
C42 C41 C46 C45 2.3(9)
C42 C43 C44 C45 2.0(10)
C43 C44 C45 C46 -1.0(10)
C44 C45 C46 C41 -1.3(9)
C46 C41 C42 C43 -1.3(9)
C47 P2 C41 C42 -153.3(5)
C47 P2 C41 C46 31.4(6)
C47 P2 C53 C54 163.7(4)
C47 P2 C53 C58 -19.5(6)
C47 C48 C49 C50 3.2(11)
C48 C47 C52 C51 3.3(9)
C48 C49 C50 C51 -1.9(10)
C49 C50 C51 C52 1.5(10)
C50 C51 C52 C47 -2.3(10)
C52 C47 C48 C49 -3.7(10)
C53 P2 C41 C42 101.3(5)
C53 P2 C41 C46 -74.1(5)
C53 P2 C47 C48 -45.3(6)
C53 P2 C47 C52 145.5(5)
C53 C54 C55 C56 1.5(9)
C54 C53 C58 C57 -0.6(9)
C54 C55 C56 C57 -1.9(10)
C55 C56 C57 C58 1.0(10)
C56 C57 C58 C53 0.3(10)
C58 C53 C54 C55 -0.3(9)
